data_4117938
loop_
_publ_author_name
'Ming Bian'
'Zhen Wang'
'Xiaochun Xiong'
'Yu Sun'
'Carlo Matera'
'K. C. Nicolaou'
'Ang Li'

_publ_section_title
;
 Total Syntheses of Anominine and Tubingensin A
;
_journal_name_full 'Journal of the American Chemical Society'
_journal_page_first 8078
_journal_page_last 8081
_journal_paper_doi 10.1021/ja302765m
_journal_volume 134
_journal_year 2012
_chemical_formula_sum 'C28 H39 N O'
_chemical_formula_weight 405.60
_chemical_name_systematic
; 
 ? 
;
_space_group_IT_number 2
_symmetry_cell_setting triclinic
_symmetry_space_group_name_Hall '-P 1'
_symmetry_space_group_name_H-M 'P -1'
_atom_sites_solution_hydrogens geom
_atom_sites_solution_primary direct
_atom_sites_solution_secondary difmap
_audit_creation_method SHELXL-97
_cell_angle_alpha 88.235(2)
_cell_angle_beta 72.615(2)
_cell_angle_gamma 63.819(2)
_cell_formula_units_Z 2
_cell_length_a 9.3676(8)
_cell_length_b 10.5455(9)
_cell_length_c 13.8622(11)
_cell_measurement_reflns_used 3110
_cell_measurement_temperature 293(2)
_cell_measurement_theta_max 56.349
_cell_measurement_theta_min 4.984
_cell_volume 1164.57(17)
_computing_cell_refinement 'Bruker SMART'
_computing_data_collection 'Bruker SMART'
_computing_data_reduction 'Bruker SHELXTL'
_computing_molecular_graphics 'Bruker SHELXTL'
_computing_publication_material 'Bruker SHELXTL'
_computing_structure_refinement 'SHELXL-97 (Sheldrick, 1997)'
_computing_structure_solution 'SHELXS-97 (Sheldrick, 1990)'
_diffrn_ambient_temperature 293(2)
_diffrn_measured_fraction_theta_full 0.997
_diffrn_measured_fraction_theta_max 0.997
_diffrn_measurement_device_type 'CCD area detector'
_diffrn_measurement_method 'phi and omega scans'
_diffrn_radiation_monochromator graphite
_diffrn_radiation_source 'fine-focus sealed tube'
_diffrn_radiation_type MoK\a
_diffrn_radiation_wavelength 0.71073
_diffrn_reflns_av_R_equivalents 0.0176
_diffrn_reflns_av_sigmaI/netI 0.0315
_diffrn_reflns_limit_h_max 11
_diffrn_reflns_limit_h_min -11
_diffrn_reflns_limit_k_max 8
_diffrn_reflns_limit_k_min -12
_diffrn_reflns_limit_l_max 16
_diffrn_reflns_limit_l_min -16
_diffrn_reflns_number 6757
_diffrn_reflns_theta_full 25.50
_diffrn_reflns_theta_max 25.50
_diffrn_reflns_theta_min 2.17
_exptl_absorpt_coefficient_mu 0.068
_exptl_absorpt_correction_T_max 1.00000
_exptl_absorpt_correction_T_min 0.71465
_exptl_absorpt_correction_type empirical
_exptl_absorpt_process_details sadabs
_exptl_crystal_colour colorless
_exptl_crystal_density_diffrn 1.157
_exptl_crystal_description prismatic
_exptl_crystal_F_000 444
_exptl_crystal_size_max 0.321
_exptl_crystal_size_mid 0.224
_exptl_crystal_size_min 0.135
_refine_diff_density_max 0.274
_refine_diff_density_min -0.194
_refine_diff_density_rms 0.036
_refine_ls_extinction_method none
_refine_ls_goodness_of_fit_ref 1.022
_refine_ls_hydrogen_treatment mixed
_refine_ls_matrix_type full
_refine_ls_number_parameters 312
_refine_ls_number_reflns 4332
_refine_ls_number_restraints 30
_refine_ls_restrained_S_all 1.039
_refine_ls_R_factor_all 0.0566
_refine_ls_R_factor_gt 0.0478
_refine_ls_shift/su_max 0.000
_refine_ls_shift/su_mean 0.000
_refine_ls_structure_factor_coef Fsqd
_refine_ls_weighting_details 'calc w=1/[\s^2^(Fo^2^)+(0.0770P)^2^+0.2401P] where P=(Fo^2^+2Fc^2^)/3'
_refine_ls_weighting_scheme calc
_refine_ls_wR_factor_gt 0.1314
_refine_ls_wR_factor_ref 0.1401
_reflns_number_gt 3619
_reflns_number_total 4332
_reflns_threshold_expression >2sigma(I)
_cod_data_source_file ja302765m_si_001.cif
_cod_data_source_block cd21229
_cod_database_code 4117938

loop_
_symmetry_equiv_pos_as_xyz
'x, y, z'
'-x, -y, -z'

loop_
_atom_site_label
_atom_site_type_symbol
_atom_site_fract_x
_atom_site_fract_y
_atom_site_fract_z
_atom_site_U_iso_or_equiv
_atom_site_adp_type
_atom_site_occupancy
_atom_site_symmetry_multiplicity
_atom_site_calc_flag
_atom_site_refinement_flags
_atom_site_disorder_assembly
_atom_site_disorder_group
N1 N 1.0639(2) -0.46169(15) 0.09739(11) 0.0550(4) Uani 1 1 d D . .
O1 O 0.93590(15) 0.33145(11) 0.18694(9) 0.0485(3) Uani 1 1 d D . .
C1 C 1.1937(2) -0.45648(16) 0.02250(12) 0.0448(4) Uani 1 1 d . . .
C2 C 1.3161(2) -0.55723(18) -0.05959(14) 0.0549(4) Uani 1 1 d . . .
H2 H 1.3187 -0.6450 -0.0700 0.066 Uiso 1 1 calc R . .
C3 C 1.4320(2) -0.52170(19) -0.12413(14) 0.0597(5) Uani 1 1 d . . .
H3 H 1.5151 -0.5869 -0.1791 0.072 Uiso 1 1 calc R . .
C4 C 1.4280(2) -0.38952(19) -0.10906(13) 0.0555(4) Uani 1 1 d . . .
H4 H 1.5084 -0.3684 -0.1541 0.067 Uiso 1 1 calc R . .
C5 C 1.3076(2) -0.29044(17) -0.02894(12) 0.0463(4) Uani 1 1 d . . .
H5 H 1.3060 -0.2027 -0.0200 0.056 Uiso 1 1 calc R . .
C6 C 1.18707(18) -0.32236(15) 0.03921(11) 0.0383(3) Uani 1 1 d . . .
C7 C 1.04619(19) -0.24685(16) 0.12876(11) 0.0399(3) Uani 1 1 d . . .
C8 C 0.9774(2) -0.33627(18) 0.15996(13) 0.0492(4) Uani 1 1 d . . .
H8 H 0.8835 -0.3150 0.2166 0.059 Uiso 1 1 calc R . .
C9 C 0.97828(19) -0.09660(16) 0.17519(12) 0.0422(4) Uani 1 1 d . . .
H9A H 0.8734 -0.0726 0.2291 0.051 Uiso 1 1 calc R . .
H9B H 0.9532 -0.0337 0.1236 0.051 Uiso 1 1 calc R . .
C10 C 1.09471(17) -0.06653(14) 0.21972(10) 0.0344(3) Uani 1 1 d . . .
H10 H 1.2026 -0.1015 0.1652 0.041 Uiso 1 1 calc R . .
C11 C 1.1316(2) -0.15042(16) 0.30773(11) 0.0459(4) Uani 1 1 d . . .
C12 C 1.2714(2) -0.14617(17) 0.33643(13) 0.0509(4) Uani 1 1 d . . .
H12A H 1.3749 -0.1899 0.2799 0.061 Uiso 1 1 calc R . .
H12B H 1.2873 -0.1991 0.3940 0.061 Uiso 1 1 calc R . .
C13 C 1.2288(2) 0.00737(16) 0.36400(11) 0.0426(4) Uani 1 1 d . . .
H13A H 1.3226 0.0092 0.3791 0.051 Uiso 1 1 calc R . .
H13B H 1.1328 0.0460 0.4254 0.051 Uiso 1 1 calc R . .
C14 C 1.18906(17) 0.10410(15) 0.28056(10) 0.0358(3) Uani 1 1 d . . .
C15 C 1.04082(16) 0.09645(14) 0.25067(10) 0.0327(3) Uani 1 1 d . . .
C16 C 1.01203(18) 0.17953(15) 0.15815(11) 0.0373(3) Uani 1 1 d . . .
H16 H 0.9343 0.1592 0.1350 0.045 Uiso 1 1 calc R . .
C17 C 1.1706(2) 0.13897(17) 0.06880(11) 0.0437(4) Uani 1 1 d . . .
H17A H 1.1451 0.2020 0.0173 0.052 Uiso 1 1 calc R . .
H17B H 1.2099 0.0428 0.0391 0.052 Uiso 1 1 calc R . .
C18 C 1.3094(2) 0.14738(18) 0.09936(12) 0.0458(4) Uani 1 1 d . . .
H18A H 1.2754 0.2455 0.1221 0.055 Uiso 1 1 calc R . .
H18B H 1.4099 0.1155 0.0407 0.055 Uiso 1 1 calc R . .
C19 C 1.34832(18) 0.05598(16) 0.18425(11) 0.0406(3) Uani 1 1 d . . .
H19 H 1.3780 -0.0412 0.1592 0.049 Uiso 1 1 calc R . .
C20 C 1.5026(2) 0.0506(2) 0.20467(15) 0.0597(5) Uani 1 1 d . . .
H20A H 1.5950 0.0188 0.1424 0.090 Uiso 1 1 calc R . .
H20B H 1.5315 -0.0143 0.2537 0.090 Uiso 1 1 calc R . .
H20C H 1.4780 0.1438 0.2307 0.090 Uiso 1 1 calc R . .
C21 C 1.0454(3) -0.2147(2) 0.35953(14) 0.0713(6) Uani 1 1 d . . .
H21A H 1.0709 -0.2589 0.4154 0.086 Uiso 1 1 calc R . .
H21B H 0.9591 -0.2159 0.3402 0.086 Uiso 1 1 calc R . .
C22 C 1.1418(2) 0.25472(17) 0.32589(13) 0.0470(4) Uani 1 1 d . . .
H22A H 1.0496 0.2822 0.3880 0.071 Uiso 1 1 calc R . .
H22B H 1.1098 0.3211 0.2782 0.071 Uiso 1 1 calc R . .
H22C H 1.2365 0.2544 0.3396 0.071 Uiso 1 1 calc R . .
C23 C 0.87755(18) 0.15973(17) 0.34302(11) 0.0424(4) Uani 1 1 d . B .
H23A H 0.8917 0.0926 0.3930 0.051 Uiso 1 1 calc R . .
H23B H 0.8691 0.2456 0.3732 0.051 Uiso 1 1 calc R . .
C24 C 0.70999(19) 0.1970(2) 0.32768(13) 0.0546(4) Uani 1 1 d . . .
H24A H 0.6757 0.2841 0.2958 0.065 Uiso 0.66 1 calc PR A 1
H24B H 0.7233 0.1218 0.2820 0.065 Uiso 0.66 1 calc PR A 1
H24D H 0.7190 0.2218 0.2596 0.065 Uiso 0.34 1 d PR A 2
C26 C 0.4347(2) 0.3200(2) 0.46999(15) 0.0628(5) Uani 1 1 d D . .
C25 C 0.5778(3) 0.2160(3) 0.4241(2) 0.0522(6) Uani 0.66 1 d PDU B 1
H25 H 0.6036 0.1362 0.4589 0.063 Uiso 0.66 1 calc PR B 1
C27 C 0.3154(5) 0.3264(8) 0.5681(3) 0.1244(18) Uani 0.66 1 d PU B 1
H27A H 0.3545 0.2348 0.5925 0.187 Uiso 0.66 1 calc PR B 1
H27B H 0.2079 0.3527 0.5603 0.187 Uiso 0.66 1 calc PR B 1
H27C H 0.3055 0.3958 0.6162 0.187 Uiso 0.66 1 calc PR B 1
C28 C 0.3698(5) 0.4651(4) 0.4250(3) 0.0885(11) Uani 0.66 1 d PDU B 1
H28A H 0.4581 0.4647 0.3675 0.133 Uiso 0.66 1 calc PR B 1
H28B H 0.3355 0.5413 0.4760 0.133 Uiso 0.66 1 calc PR B 1
H28C H 0.2761 0.4783 0.4037 0.133 Uiso 0.66 1 calc PR B 1
C25' C 0.5579(6) 0.3070(6) 0.3962(4) 0.0565(12) Uani 0.34 1 d PDU B 2
H25' H 0.5486 0.3962 0.3806 0.068 Uiso 0.34 1 calc PR B 2
C27' C 0.4318(8) 0.1741(7) 0.5126(5) 0.0701(15) Uani 0.34 1 d PDU B 2
H27D H 0.3327 0.1705 0.5093 0.105 Uiso 0.34 1 calc PR B 2
H27E H 0.4316 0.1735 0.5819 0.105 Uiso 0.34 1 calc PR B 2
H27F H 0.5294 0.0928 0.4716 0.105 Uiso 0.34 1 calc PR B 2
C28' C 0.2924(9) 0.4412(10) 0.5325(8) 0.104(3) Uani 0.34 1 d PU B 2
H28D H 0.2865 0.5259 0.5025 0.155 Uiso 0.34 1 calc PR B 2
H28E H 0.3026 0.4462 0.5990 0.155 Uiso 0.34 1 calc PR B 2
H28F H 0.1922 0.4330 0.5381 0.155 Uiso 0.34 1 calc PR B 2
H1 H 0.844(2) 0.363(3) 0.1764(19) 0.091(8) Uiso 1 1 d D . .
H1A H 1.042(2) -0.5325(18) 0.1055(15) 0.064(6) Uiso 1 1 d D . .

loop_
_atom_site_aniso_label
_atom_site_aniso_U_11
_atom_site_aniso_U_22
_atom_site_aniso_U_33
_atom_site_aniso_U_23
_atom_site_aniso_U_13
_atom_site_aniso_U_12
N1 0.0727(10) 0.0443(8) 0.0604(9) 0.0067(7) -0.0192(8) -0.0383(8)
O1 0.0504(7) 0.0337(6) 0.0620(7) 0.0099(5) -0.0232(6) -0.0164(5)
C1 0.0560(9) 0.0382(8) 0.0477(9) 0.0083(6) -0.0253(7) -0.0223(7)
C2 0.0683(11) 0.0365(8) 0.0578(10) 0.0028(7) -0.0265(9) -0.0178(8)
C3 0.0622(11) 0.0487(10) 0.0516(10) -0.0032(8) -0.0169(9) -0.0110(8)
C4 0.0527(10) 0.0576(10) 0.0509(10) 0.0064(8) -0.0126(8) -0.0228(8)
C5 0.0519(9) 0.0434(8) 0.0486(9) 0.0070(7) -0.0185(7) -0.0245(7)
C6 0.0439(8) 0.0372(8) 0.0408(8) 0.0081(6) -0.0221(6) -0.0190(6)
C7 0.0448(8) 0.0410(8) 0.0411(8) 0.0048(6) -0.0175(6) -0.0232(7)
C8 0.0577(10) 0.0490(9) 0.0486(9) 0.0035(7) -0.0135(7) -0.0328(8)
C9 0.0416(8) 0.0396(8) 0.0493(9) 0.0007(6) -0.0149(7) -0.0211(7)
C10 0.0380(7) 0.0350(7) 0.0314(7) 0.0030(5) -0.0100(6) -0.0181(6)
C11 0.0653(10) 0.0376(8) 0.0365(8) 0.0056(6) -0.0172(7) -0.0242(7)
C12 0.0638(10) 0.0436(9) 0.0438(9) 0.0117(7) -0.0265(8) -0.0175(8)
C13 0.0451(8) 0.0485(9) 0.0362(8) 0.0045(6) -0.0179(6) -0.0196(7)
C14 0.0378(7) 0.0367(7) 0.0357(7) 0.0026(6) -0.0139(6) -0.0177(6)
C15 0.0341(7) 0.0325(7) 0.0321(7) 0.0025(5) -0.0106(6) -0.0154(6)
C16 0.0417(8) 0.0332(7) 0.0411(8) 0.0066(6) -0.0178(6) -0.0176(6)
C17 0.0540(9) 0.0436(8) 0.0351(7) 0.0101(6) -0.0147(7) -0.0235(7)
C18 0.0455(8) 0.0485(9) 0.0431(8) 0.0082(7) -0.0082(7) -0.0251(7)
C19 0.0367(7) 0.0427(8) 0.0433(8) 0.0039(6) -0.0120(6) -0.0193(6)
C20 0.0440(9) 0.0771(13) 0.0651(11) 0.0089(9) -0.0181(8) -0.0330(9)
C21 0.1192(18) 0.0772(13) 0.0467(10) 0.0239(9) -0.0317(11) -0.0672(14)
C22 0.0503(9) 0.0438(9) 0.0516(9) -0.0024(7) -0.0190(7) -0.0230(7)
C23 0.0378(8) 0.0473(9) 0.0383(8) -0.0025(6) -0.0085(6) -0.0180(7)
C24 0.0360(8) 0.0654(11) 0.0499(9) -0.0026(8) -0.0098(7) -0.0142(8)
C26 0.0377(9) 0.0818(13) 0.0578(11) -0.0064(9) -0.0059(8) -0.0225(9)
C25 0.0415(13) 0.0541(16) 0.0627(16) 0.0154(13) -0.0175(12) -0.0230(12)
C27 0.058(2) 0.192(6) 0.086(3) 0.022(3) 0.012(2) -0.047(3)
C28 0.068(2) 0.060(2) 0.107(3) -0.0024(19) -0.021(2) -0.0055(16)
C25' 0.044(3) 0.043(3) 0.074(3) 0.004(3) -0.018(3) -0.012(2)
C27' 0.065(3) 0.088(4) 0.065(3) 0.014(3) -0.025(3) -0.039(3)
C28' 0.062(4) 0.093(5) 0.109(6) -0.021(5) 0.009(4) -0.015(4)

loop_
_atom_type_symbol
_atom_type_description
_atom_type_scat_dispersion_real
_atom_type_scat_dispersion_imag
_atom_type_scat_source
C C 0.0033 0.0016 'International Tables Vol C Tables 4.2.6.8 and 6.1.1.4'
H H 0.0000 0.0000 'International Tables Vol C Tables 4.2.6.8 and 6.1.1.4'
N N 0.0061 0.0033 'International Tables Vol C Tables 4.2.6.8 and 6.1.1.4'
O O 0.0106 0.0060 'International Tables Vol C Tables 4.2.6.8 and 6.1.1.4'

loop_
_geom_angle_atom_site_label_1
_geom_angle_atom_site_label_2
_geom_angle_atom_site_label_3
_geom_angle
C1 N1 C8 108.73(13)
C1 N1 H1A 125.9(14)
C8 N1 H1A 125.3(14)
C16 O1 H1 104.8(18)
N1 C1 C2 130.43(15)
N1 C1 C6 107.46(14)
C2 C1 C6 122.11(15)
C3 C2 C1 117.52(16)
C3 C2 H2 121.2
C1 C2 H2 121.2
C2 C3 C4 121.39(16)
C2 C3 H3 119.3
C4 C3 H3 119.3
C5 C4 C3 121.13(17)
C5 C4 H4 119.4
C3 C4 H4 119.4
C4 C5 C6 119.47(15)
C4 C5 H5 120.3
C6 C5 H5 120.3
C5 C6 C1 118.39(14)
C5 C6 C7 134.55(14)
C1 C6 C7 107.06(13)
C8 C7 C6 105.59(13)
C8 C7 C9 125.95(14)
C6 C7 C9 128.31(13)
C7 C8 N1 111.17(15)
C7 C8 H8 124.4
N1 C8 H8 124.4
C7 C9 C10 115.72(12)
C7 C9 H9A 108.4
C10 C9 H9A 108.4
C7 C9 H9B 108.4
C10 C9 H9B 108.4
H9A C9 H9B 107.4
C11 C10 C9 113.29(12)
C11 C10 C15 109.26(11)
C9 C10 C15 116.48(11)
C11 C10 H10 105.6
C9 C10 H10 105.6
C15 C10 H10 105.6
C21 C11 C12 121.57(16)
C21 C11 C10 124.89(17)
C12 C11 C10 113.42(13)
C11 C12 C13 109.36(13)
C11 C12 H12A 109.8
C13 C12 H12A 109.8
C11 C12 H12B 109.8
C13 C12 H12B 109.8
H12A C12 H12B 108.3
C12 C13 C14 114.33(12)
C12 C13 H13A 108.7
C14 C13 H13A 108.7
C12 C13 H13B 108.7
C14 C13 H13B 108.7
H13A C13 H13B 107.6
C13 C14 C22 105.72(11)
C13 C14 C19 110.29(12)
C22 C14 C19 108.80(12)
C13 C14 C15 109.46(11)
C22 C14 C15 112.85(11)
C19 C14 C15 109.66(11)
C23 C15 C16 110.00(11)
C23 C15 C10 110.03(11)
C16 C15 C10 108.70(10)
C23 C15 C14 109.62(11)
C16 C15 C14 110.41(11)
C10 C15 C14 108.05(10)
O1 C16 C17 108.05(11)
O1 C16 C15 111.00(11)
C17 C16 C15 113.85(12)
O1 C16 H16 107.9
C17 C16 H16 107.9
C15 C16 H16 107.9
C16 C17 C18 112.45(12)
C16 C17 H17A 109.1
C18 C17 H17A 109.1
C16 C17 H17B 109.1
C18 C17 H17B 109.1
H17A C17 H17B 107.8
C17 C18 C19 111.31(12)
C17 C18 H18A 109.4
C19 C18 H18A 109.4
C17 C18 H18B 109.4
C19 C18 H18B 109.4
H18A C18 H18B 108.0
C18 C19 C20 110.57(13)
C18 C19 C14 110.98(12)
C20 C19 C14 114.51(13)
C18 C19 H19 106.8
C20 C19 H19 106.8
C14 C19 H19 106.8
C19 C20 H20A 109.5
C19 C20 H20B 109.5
H20A C20 H20B 109.5
C19 C20 H20C 109.5
H20A C20 H20C 109.5
H20B C20 H20C 109.5
C11 C21 H21A 120.0
C11 C21 H21B 120.0
H21A C21 H21B 120.0
C14 C22 H22A 109.5
C14 C22 H22B 109.5
H22A C22 H22B 109.5
C14 C22 H22C 109.5
H22A C22 H22C 109.5
H22B C22 H22C 109.5
C24 C23 C15 119.77(13)
C24 C23 H23A 107.4
C15 C23 H23A 107.4
C24 C23 H23B 107.4
C15 C23 H23B 107.4
H23A C23 H23B 106.9
C25' C24 C25 39.4(2)
C25' C24 C23 119.8(3)
C25 C24 C23 112.31(16)
C25' C24 H24A 70.4
C25 C24 H24A 109.1
C23 C24 H24A 109.1
C25' C24 H24B 128.9
C25 C24 H24B 109.1
C23 C24 H24B 109.1
H24A C24 H24B 107.9
C25' C24 H24C 106.7
C25 C24 H24C 73.1
C23 C24 H24C 107.4
H24A C24 H24C 138.7
H24B C24 H24C 40.6
C25' C24 H24D 108.3
C25 C24 H24D 138.6
C23 C24 H24D 107.0
H24A C24 H24D 43.5
H24B C24 H24D 67.8
H24C C24 H24D 107.0
C25' C26 C25 45.8(3)
C25' C26 C28' 132.6(5)
C25 C26 C28' 168.8(5)
C25' C26 C27 168.1(4)
C25 C26 C27 127.8(3)
C28' C26 C27 51.1(4)
C25' C26 C28 76.1(3)
C25 C26 C28 121.3(2)
C28' C26 C28 60.8(5)
C27 C26 C28 110.9(3)
C25' C26 C27' 117.6(4)
C25 C26 C27' 72.6(3)
C28' C26 C27' 109.7(5)
C27 C26 C27' 59.5(4)
C28 C26 C27' 156.8(3)
C26 C25 C24 133.2(3)
C26 C25 H24C 149.6
C24 C25 H24C 37.8
C26 C25 H25 113.4
C24 C25 H25 113.4
H24C C25 H25 84.8
C26 C27 H27A 109.5
C26 C27 H27B 109.5
C26 C27 H27C 109.5
C26 C28 H28A 109.5
C26 C28 H28B 109.5
C26 C28 H28C 109.5
C26 C25' C24 139.8(5)
C26 C25' H25' 110.1
C24 C25' H25' 110.1
C26 C27' H27D 109.5
C26 C27' H27E 109.5
H27D C27' H27E 109.5
C26 C27' H27F 109.5
H27D C27' H27F 109.5
H27E C27' H27F 109.5
C26 C28' H28D 109.5
C26 C28' H28E 109.5
H28D C28' H28E 109.5
C26 C28' H28F 109.5
H28D C28' H28F 109.5
H28E C28' H28F 109.5

loop_
_geom_bond_atom_site_label_1
_geom_bond_atom_site_label_2
_geom_bond_distance
N1 C1 1.364(2)
N1 C8 1.365(2)
N1 H1A 0.853(15)
O1 C16 1.4477(17)
O1 H1 0.830(17)
C1 C2 1.399(2)
C1 C6 1.411(2)
C2 C3 1.370(3)
C2 H2 0.9300
C3 C4 1.398(3)
C3 H3 0.9300
C4 C5 1.371(2)
C4 H4 0.9300
C5 C6 1.399(2)
C5 H5 0.9300
C6 C7 1.439(2)
C7 C8 1.355(2)
C7 C9 1.503(2)
C8 H8 0.9300
C9 C10 1.5461(19)
C9 H9A 0.9700
C9 H9B 0.9700
C10 C11 1.519(2)
C10 C15 1.5948(18)
C10 H10 0.9800
C11 C21 1.316(2)
C11 C12 1.496(2)
C12 C13 1.518(2)
C12 H12A 0.9700
C12 H12B 0.9700
C13 C14 1.538(2)
C13 H13A 0.9700
C13 H13B 0.9700
C14 C22 1.545(2)
C14 C19 1.565(2)
C14 C15 1.5973(18)
C15 C23 1.5509(19)
C15 C16 1.5539(19)
C16 C17 1.515(2)
C16 H16 0.9800
C17 C18 1.520(2)
C17 H17A 0.9700
C17 H17B 0.9700
C18 C19 1.524(2)
C18 H18A 0.9700
C18 H18B 0.9700
C19 C20 1.530(2)
C19 H19 0.9800
C20 H20A 0.9600
C20 H20B 0.9600
C20 H20C 0.9600
C21 H21A 0.9300
C21 H21B 0.9300
C22 H22A 0.9600
C22 H22B 0.9600
C22 H22C 0.9600
C23 C24 1.521(2)
C23 H23A 0.9700
C23 H23B 0.9700
C24 C25' 1.442(5)
C24 C25 1.473(3)
C24 H24A 0.9700
C24 H24B 0.9700
C24 H24C 0.9656
C24 H24D 0.9608
C26 C25' 1.249(6)
C26 C25 1.280(3)
C26 C28' 1.427(7)
C26 C27 1.461(4)
C26 C28 1.565(4)
C26 C27' 1.639(7)
C25 H24C 1.5078
C25 H25 0.9300
C27 H27A 0.9600
C27 H27B 0.9600
C27 H27C 0.9600
C28 H28A 0.9600
C28 H28B 0.9600
C28 H28C 0.9600
C25' H25' 0.9300
C27' H27D 0.9600
C27' H27E 0.9600
C27' H27F 0.9600
C28' H28D 0.9600
C28' H28E 0.9600
C28' H28F 0.9600

loop_
_geom_hbond_atom_site_label_D
_geom_hbond_atom_site_label_H
_geom_hbond_atom_site_label_A
_geom_hbond_distance_DH
_geom_hbond_distance_HA
_geom_hbond_distance_DA
_geom_hbond_angle_DHA
_geom_hbond_site_symmetry_A
N1 H1A O1 0.853(15) 2.194(16) 2.9983(18) 157.2(18) 1_545

loop_
_geom_torsion_atom_site_label_1
_geom_torsion_atom_site_label_2
_geom_torsion_atom_site_label_3
_geom_torsion_atom_site_label_4
_geom_torsion
C8 N1 C1 C2 -179.33(17)
C8 N1 C1 C6 -0.15(18)
N1 C1 C2 C3 179.47(17)
C6 C1 C2 C3 0.4(2)
C1 C2 C3 C4 -0.3(3)
C2 C3 C4 C5 0.0(3)
C3 C4 C5 C6 0.3(3)
C4 C5 C6 C1 -0.3(2)
C4 C5 C6 C7 -179.70(16)
N1 C1 C6 C5 -179.36(14)
C2 C1 C6 C5 -0.1(2)
N1 C1 C6 C7 0.23(17)
C2 C1 C6 C7 179.49(14)
C5 C6 C7 C8 179.27(17)
C1 C6 C7 C8 -0.22(17)
C5 C6 C7 C9 3.6(3)
C1 C6 C7 C9 -175.91(14)
C6 C7 C8 N1 0.14(18)
C9 C7 C8 N1 175.96(15)
C1 N1 C8 C7 0.0(2)
C8 C7 C9 C10 118.83(17)
C6 C7 C9 C10 -66.3(2)
C7 C9 C10 C11 -62.86(17)
C7 C9 C10 C15 169.13(12)
C9 C10 C11 C21 -16.3(2)
C15 C10 C11 C21 115.39(18)
C9 C10 C11 C12 167.66(12)
C15 C10 C11 C12 -60.68(16)
C21 C11 C12 C13 -118.31(18)
C10 C11 C12 C13 57.90(17)
C11 C12 C13 C14 -55.50(18)
C12 C13 C14 C22 177.42(13)
C12 C13 C14 C19 -65.13(16)
C12 C13 C14 C15 55.59(16)
C11 C10 C15 C23 -62.25(14)
C9 C10 C15 C23 67.70(15)
C11 C10 C15 C16 177.24(11)
C9 C10 C15 C16 -52.81(15)
C11 C10 C15 C14 57.40(14)
C9 C10 C15 C14 -172.65(11)
C13 C14 C15 C23 65.09(14)
C22 C14 C15 C23 -52.34(15)
C19 C14 C15 C23 -173.80(11)
C13 C14 C15 C16 -173.57(11)
C22 C14 C15 C16 68.99(14)
C19 C14 C15 C16 -52.46(14)
C13 C14 C15 C10 -54.82(14)
C22 C14 C15 C10 -172.25(11)
C19 C14 C15 C10 66.29(13)
C23 C15 C16 O1 49.80(15)
C10 C15 C16 O1 170.34(11)
C14 C15 C16 O1 -71.31(14)
C23 C15 C16 C17 171.98(12)
C10 C15 C16 C17 -67.48(14)
C14 C15 C16 C17 50.87(15)
O1 C16 C17 C18 71.23(15)
C15 C16 C17 C18 -52.57(16)
C16 C17 C18 C19 55.86(17)
C17 C18 C19 C20 172.80(13)
C17 C18 C19 C14 -59.00(16)
C13 C14 C19 C18 177.94(12)
C22 C14 C19 C18 -66.53(15)
C15 C14 C19 C18 57.33(15)
C13 C14 C19 C20 -56.02(17)
C22 C14 C19 C20 59.52(17)
C15 C14 C19 C20 -176.62(13)
C16 C15 C23 C24 44.04(18)
C10 C15 C23 C24 -75.69(17)
C14 C15 C23 C24 165.62(14)
C15 C23 C24 C25' -153.1(3)
C15 C23 C24 C25 163.59(17)
C25' C26 C25 C24 -11.7(4)
C28' C26 C25 C24 -98(3)
C27 C26 C25 C24 -178.4(4)
C28 C26 C25 C24 -1.2(5)
C27' C26 C25 C24 158.2(4)
C25' C24 C25 C26 11.5(4)
C23 C24 C25 C26 121.7(3)
C25 C26 C25' C24 13.6(5)
C28' C26 C25' C24 178.3(7)
C27 C26 C25' C24 75(2)
C28 C26 C25' C24 -157.2(7)
C27' C26 C25' C24 2.7(8)
C25 C24 C25' C26 -13.3(5)
C23 C24 C25' C26 -102.9(7)
